data_7006490
loop_
_publ_author_name
'Foreman, Mark R. S.'
'Hudson, Michael J.'
'Drew, Michael G. B.'
'Hill, Cl\'ement'
'Madic, Charles'

_publ_section_title
;
 Complexes formed between the quadridentate, heterocyclic molecules
 6,6'-bis-(5,6-dialkyl-1,2,4-triazin-3-yl)-2,2'-bipyridine (BTBP) and
 lanthanides(III): implications for the partitioning of actinides(III)
 and lanthanides(III).
;
_journal_issue 13
_journal_name_full 'Dalton transactions (Cambridge, England : 2003)'
_journal_page_first 1645
_journal_page_last 1653
_journal_paper_doi 10.1039/b511321k
_journal_year 2006
_chemical_formula_sum 'C24 H28 N11 O10 Sm'
_chemical_formula_weight 780.92
_chemical_name_systematic
;
?
;
_space_group_IT_number 13
_symmetry_cell_setting monoclinic
_symmetry_space_group_name_Hall '-P 2yc'
_symmetry_space_group_name_H-M 'P 1 2/c 1'
_atom_sites_solution_hydrogens geom
_atom_sites_solution_primary direct
_atom_sites_solution_secondary difmap
_audit_creation_method SHELXL
_cell_angle_alpha 90.00
_cell_angle_beta 99.985(10)
_cell_angle_gamma 90.00
_cell_formula_units_Z 2
_cell_length_a 8.820(9)
_cell_length_b 11.867(12)
_cell_length_c 15.813(17)
_cell_measurement_temperature 293(2)
_cell_volume 1630(3)
_computing_cell_refinement XDS
_computing_data_collection 'XDS (Kabsch, 1991)'
_computing_data_reduction XDS
_computing_molecular_graphics PLATON(Spek,1994)
_computing_structure_refinement 'SHELXL-93 (Sheldrick, 1993)'
_computing_structure_solution 'SHELXS-86 (Sheldrick, 1990)'
_diffrn_ambient_temperature 293(2)
_diffrn_measured_fraction_theta_full 0.99
_diffrn_measurement_device 'Marresearch Image Plate'
_diffrn_measurement_method '95 frames at 2^o intervals, counting time 2 min.'
_diffrn_radiation_monochromator graphite
_diffrn_radiation_source 'fine-focus sealed tube'
_diffrn_radiation_type MoK\a
_diffrn_radiation_wavelength 0.71073
_diffrn_reflns_av_R_equivalents 0.0276
_diffrn_reflns_av_sigmaI/netI 0.0246
_diffrn_reflns_limit_h_max 10
_diffrn_reflns_limit_h_min -10
_diffrn_reflns_limit_k_max 14
_diffrn_reflns_limit_k_min -14
_diffrn_reflns_limit_l_max 19
_diffrn_reflns_limit_l_min -19
_diffrn_reflns_number 10136
_diffrn_reflns_theta_full 25.78
_diffrn_reflns_theta_max 25.78
_diffrn_reflns_theta_min 1.72
_exptl_absorpt_coefficient_mu 1.869
_exptl_absorpt_correction_T_max 1.000
_exptl_absorpt_correction_T_min 0.791
_exptl_absorpt_correction_type empirical
_exptl_absorpt_process_details
;
DIFABS, Walker, N. and Stuart, D., Acta Cryst 1983 A39 158.
;
_exptl_crystal_colour white
_exptl_crystal_density_diffrn 1.591
_exptl_crystal_description needle
_exptl_crystal_F_000 782
_exptl_crystal_size_max 0.30
_exptl_crystal_size_mid 0.05
_exptl_crystal_size_min 0.05
_refine_diff_density_max 2.557
_refine_diff_density_min -0.639
_refine_diff_density_rms 0.116
_refine_ls_extinction_coef 0.0108(8)
_refine_ls_extinction_expression Fc^*^=kFc[1+0.001xFc^2^\l^3^/sin(2\q)]^-1/4^
_refine_ls_extinction_method SHELXL
_refine_ls_goodness_of_fit_all 1.478
_refine_ls_goodness_of_fit_obs 1.501
_refine_ls_matrix_type full
_refine_ls_number_parameters 212
_refine_ls_number_reflns 3098
_refine_ls_number_restraints 0
_refine_ls_restrained_S_all 1.648
_refine_ls_restrained_S_obs 1.501
_refine_ls_R_factor_all 0.0353
_refine_ls_R_factor_obs 0.0326
_refine_ls_shift/esd_max 0.008
_refine_ls_shift/esd_mean 0.001
_refine_ls_structure_factor_coef Fsqd
_refine_ls_weighting_details
;
w=1/[\s^2^(Fo^2^)+(0.0341P)^2^+2.5762P] where P=(Fo^2^+2Fc^2^)/3
;
_refine_ls_weighting_scheme calc
_refine_ls_wR_factor_all 0.1080
_refine_ls_wR_factor_obs 0.0963
_reflns_number_observed 2980
_reflns_number_total 3099
_reflns_observed_criterion >2sigma(I)
_cod_data_source_file b511321k.txt
_cod_data_source_block sm
_cod_original_cell_volume 1630.0(29)
_cod_original_sg_symbol_H-M P2/c
_cod_database_code 7006490

loop_
_symmetry_equiv_pos_as_xyz
'x, y, z'
'x, -y, z+1/2'
'-x, -y, -z'
'-x, y, -z-1/2'

loop_
_atom_site_aniso_label
_atom_site_aniso_U_11
_atom_site_aniso_U_22
_atom_site_aniso_U_33
_atom_site_aniso_U_23
_atom_site_aniso_U_13
_atom_site_aniso_U_12
Sm1 0.0363(2) 0.0217(2) 0.0188(2) 0.000 0.00725(11) 0.000
N1 0.070(3) 0.038(2) 0.036(2) 0.006(2) 0.018(2) -0.008(2)
N2 0.046(2) 0.036(2) 0.027(2) 0.004(2) 0.011(2) -0.003(2)
C3 0.032(2) 0.042(3) 0.021(2) 0.000(2) 0.007(2) -0.005(2)
N4 0.040(2) 0.055(3) 0.027(2) -0.002(2) 0.012(2) -0.008(2)
C5 0.044(3) 0.063(3) 0.027(2) 0.000(2) 0.010(2) -0.015(3)
C6 0.068(4) 0.054(3) 0.037(3) 0.009(2) 0.013(3) -0.019(3)
C7 0.036(2) 0.036(2) 0.024(2) -0.003(2) 0.008(2) 0.002(2)
N8 0.036(2) 0.029(2) 0.022(2) -0.0009(14) 0.0077(14) 0.001(2)
C9 0.042(2) 0.027(2) 0.027(2) -0.002(2) 0.007(2) 0.002(2)
C10 0.072(4) 0.029(2) 0.044(3) -0.002(2) 0.018(3) 0.005(2)
C11 0.083(4) 0.035(3) 0.053(3) -0.012(2) 0.027(3) 0.013(3)
C12 0.060(3) 0.046(3) 0.035(3) -0.009(2) 0.022(2) 0.006(2)
C61 0.193(11) 0.062(5) 0.073(5) 0.014(4) 0.065(6) -0.030(6)
C62 0.190(11) 0.049(4) 0.098(7) 0.019(4) 0.046(7) -0.004(6)
C51 0.068(4) 0.097(5) 0.038(3) 0.000(3) 0.025(3) -0.026(4)
C52 0.072(4) 0.111(6) 0.049(3) -0.010(4) 0.038(3) -0.007(4)
O41 0.052(2) 0.079(3) 0.033(2) 0.014(2) 0.002(2) -0.006(2)
O42 0.046(2) 0.084(3) 0.043(2) -0.007(2) 0.006(2) 0.005(2)
N43 0.047(3) 0.059(3) 0.044(3) 0.004(2) -0.004(2) -0.001(2)
O44 0.052(3) 0.159(6) 0.068(3) -0.003(3) -0.021(2) -0.007(3)
O51 0.067(3) 0.035(2) 0.074(3) 0.006(2) -0.004(2) 0.005(2)
O52 0.142(8) 0.024(3) 0.145(8) 0.000 -0.011(6) 0.000
N53 0.080(5) 0.017(3) 0.064(4) 0.000 0.010(4) 0.000

loop_
_atom_site_label
_atom_site_type_symbol
_atom_site_fract_x
_atom_site_fract_y
_atom_site_fract_z
_atom_site_U_iso_or_equiv
_atom_site_thermal_displace_type
_atom_site_occupancy
_atom_site_calc_flag
_atom_site_refinement_flags
_atom_site_disorder_group
Sm1 Sm 0.0000 0.20308(2) 0.2500 0.02533(14) Uani 1 d S .
N1 N 0.1569(6) 0.3233(4) 0.0814(3) 0.0470(11) Uani 1 d . .
N2 N 0.1307(5) 0.2216(3) 0.1142(2) 0.0359(9) Uani 1 d . .
C3 C 0.1696(5) 0.1302(4) 0.0754(3) 0.0317(9) Uani 1 d . .
N4 N 0.2374(5) 0.1285(4) 0.0054(2) 0.0399(9) Uani 1 d . .
C5 C 0.2681(6) 0.2260(5) -0.0262(3) 0.0443(12) Uani 1 d . .
C6 C 0.2235(7) 0.3266(5) 0.0119(4) 0.0523(14) Uani 1 d . .
C7 C 0.1388(5) 0.0192(4) 0.1102(3) 0.0321(9) Uani 1 d . .
N8 N 0.0664(4) 0.0161(3) 0.1796(2) 0.0286(7) Uani 1 d . .
C9 C 0.0392(5) -0.0853(4) 0.2121(3) 0.0319(9) Uani 1 d . .
C10 C 0.0836(7) -0.1859(4) 0.1774(4) 0.0472(13) Uani 1 d . .
H10 H 0.0646 -0.2550 0.2014 0.057 Uiso 1 calc R .
C11 C 0.1565(8) -0.1807(5) 0.1064(4) 0.055(2) Uani 1 d . .
H11 H 0.1866 -0.2466 0.0821 0.066 Uiso 1 calc R .
C12 C 0.1837(7) -0.0787(4) 0.0723(3) 0.0453(12) Uani 1 d . .
H12 H 0.2316 -0.0744 0.0245 0.054 Uiso 1 calc R .
C51 C 0.3505(8) 0.2273(7) -0.1022(4) 0.066(2) Uani 1 d . .
H51A H 0.2854 0.2648 -0.1496 0.079 Uiso 1 calc R .
H51B H 0.4437 0.2717 -0.0874 0.079 Uiso 1 calc R .
C52 C 0.3930(8) 0.1137(7) -0.1320(4) 0.074(2) Uani 1 d . .
H52C H 0.4577 0.0755 -0.0857 0.089 Uiso 1 calc R .
H52D H 0.4473 0.1224 -0.1792 0.089 Uiso 1 calc R .
H52E H 0.3013 0.0703 -0.1501 0.089 Uiso 1 calc R .
C61 C 0.2488(14) 0.4405(6) -0.0253(5) 0.104(3) Uani 1 d . .
H61A H 0.3518 0.4411 -0.0390 0.125 Uiso 1 calc R .
H61B H 0.1775 0.4476 -0.0791 0.125 Uiso 1 calc R .
C62 C 0.2332(14) 0.5377(6) 0.0239(6) 0.110(4) Uani 1 d . .
H62C H 0.1411 0.5319 0.0483 0.132 Uiso 1 calc R .
H62D H 0.2272 0.6031 -0.0122 0.132 Uiso 1 calc R .
H62E H 0.3207 0.5441 0.0692 0.132 Uiso 1 calc R .
O41 O 0.1827(5) 0.1908(4) 0.3914(2) 0.0554(10) Uani 1 d . .
O42 O 0.2891(5) 0.1794(4) 0.2807(3) 0.0579(11) Uani 1 d . .
N43 N 0.3052(6) 0.1901(4) 0.3610(3) 0.0514(12) Uani 1 d . .
O44 O 0.4306(6) 0.1995(6) 0.4065(4) 0.097(2) Uani 1 d . .
O51 O -0.1128(5) 0.3938(3) 0.2131(3) 0.0606(11) Uani 1 d . .
O52 O 0.0000 0.5531(5) 0.2500 0.108(3) Uani 1 d S .
N53 N 0.0000 0.4494(5) 0.2500 0.054(2) Uani 1 d S .
O100 O 0.5000 0.4566(14) -0.2500 0.087(4) Uiso 0.50 d SP .
O200 O 0.5000 0.4120(13) 0.2500 0.076(4) Uiso 0.50 d SP .

loop_
_atom_type_symbol
_atom_type_description
_atom_type_scat_dispersion_real
_atom_type_scat_dispersion_imag
_atom_type_scat_source
C C 0.0033 0.0016 'International Tables Vol C Tables 4.2.6.8 and 6.1.1.4'
H H 0.0000 0.0000 'International Tables Vol C Tables 4.2.6.8 and 6.1.1.4'
N N 0.0061 0.0033 'International Tables Vol C Tables 4.2.6.8 and 6.1.1.4'
O O 0.0106 0.0060 'International Tables Vol C Tables 4.2.6.8 and 6.1.1.4'
Sm Sm -0.1638 3.4418 'International Tables Vol C Tables 4.2.6.8 and 6.1.1.4'

loop_
_geom_angle_atom_site_label_1
_geom_angle_atom_site_label_2
_geom_angle_atom_site_label_3
_geom_angle
_geom_angle_site_symmetry_1
_geom_angle_site_symmetry_3
_geom_angle_publ_flag
O51 Sm1 O51 50.3(2) . 4_556 ?
O51 Sm1 O41 71.25(14) . 4_556 ?
O51 Sm1 O41 115.22(14) 4_556 4_556 ?
O51 Sm1 O41 115.22(14) . . ?
O51 Sm1 O41 71.25(14) 4_556 . ?
O41 Sm1 O41 173.4(2) 4_556 . ?
O51 Sm1 O42 73.0(2) . 4_556 ?
O51 Sm1 O42 119.52(15) 4_556 4_556 ?
O41 Sm1 O42 49.87(14) 4_556 4_556 ?
O41 Sm1 O42 129.18(14) . 4_556 ?
O51 Sm1 O42 119.52(15) . . ?
O51 Sm1 O42 73.0(2) 4_556 . ?
O41 Sm1 O42 129.18(14) 4_556 . ?
O41 Sm1 O42 49.87(14) . . ?
O42 Sm1 O42 167.3(2) 4_556 . ?
O51 Sm1 N8 139.82(14) . 4_556 ?
O51 Sm1 N8 141.68(14) 4_556 4_556 ?
O41 Sm1 N8 100.00(14) 4_556 4_556 ?
O41 Sm1 N8 74.19(13) . 4_556 ?
O42 Sm1 N8 72.08(13) 4_556 4_556 ?
O42 Sm1 N8 96.77(14) . 4_556 ?
O51 Sm1 N8 141.68(14) . . ?
O51 Sm1 N8 139.82(14) 4_556 . ?
O41 Sm1 N8 74.19(13) 4_556 . ?
O41 Sm1 N8 99.99(14) . . ?
O42 Sm1 N8 96.77(14) 4_556 . ?
O42 Sm1 N8 72.07(13) . . ?
N8 Sm1 N8 62.4(2) 4_556 . ?
O51 Sm1 N2 84.35(14) . 4_556 ?
O51 Sm1 N2 86.95(14) 4_556 4_556 ?
O41 Sm1 N2 115.3(2) 4_556 4_556 ?
O41 Sm1 N2 65.3(2) . 4_556 ?
O42 Sm1 N2 66.02(14) 4_556 4_556 ?
O42 Sm1 N2 115.15(14) . 4_556 ?
N8 Sm1 N2 63.61(12) 4_556 4_556 ?
N8 Sm1 N2 126.01(12) . 4_556 ?
O51 Sm1 N2 86.95(14) . . ?
O51 Sm1 N2 84.35(14) 4_556 . ?
O41 Sm1 N2 65.3(2) 4_556 . ?
O41 Sm1 N2 115.32(15) . . ?
O42 Sm1 N2 115.15(14) 4_556 . ?
O42 Sm1 N2 66.02(14) . . ?
N8 Sm1 N2 126.00(12) 4_556 . ?
N8 Sm1 N2 63.61(12) . . ?
N2 Sm1 N2 170.4(2) 4_556 . ?
C6 N1 N2 118.2(5) . . ?
C3 N2 N1 118.8(4) . . ?
C3 N2 Sm1 119.9(3) . . ?
N1 N2 Sm1 121.3(3) . . ?
N2 C3 N4 125.6(4) . . ?
N2 C3 C7 118.9(4) . . ?
N4 C3 C7 115.5(4) . . ?
C5 N4 C3 116.9(4) . . ?
N4 C5 C6 119.4(5) . . ?
N4 C5 C51 118.3(6) . . ?
C6 C5 C51 122.4(5) . . ?
N1 C6 C5 121.2(5) . . ?
N1 C6 C61 117.7(6) . . ?
C5 C6 C61 121.2(5) . . ?
N8 C7 C12 122.1(4) . . ?
N8 C7 C3 117.9(4) . . ?
C12 C7 C3 120.0(4) . . ?
C9 N8 C7 118.1(4) . . ?
C9 N8 Sm1 122.2(3) . . ?
C7 N8 Sm1 119.6(3) . . ?
N8 C9 C10 122.3(4) . . ?
N8 C9 C9 116.5(2) . 4_556 ?
C10 C9 C9 121.2(3) . 4_556 ?
C11 C10 C9 118.7(5) . . ?
C12 C11 C10 119.8(5) . . ?
C11 C12 C7 119.2(5) . . ?
C52 C51 C5 115.0(6) . . ?
C62 C61 C6 118.9(6) . . ?
N43 O41 Sm1 96.9(3) . . ?
O44 N43 O41 121.8(6) . . ?
O44 N43 O42 122.5(6) . . ?
O41 N43 O42 115.7(4) . . ?
N43 O42 Sm1 96.6(3) . . ?
N53 O51 Sm1 96.7(3) . . ?
O52 N53 O51 121.8(3) . . ?
O52 N53 O51 121.8(3) . 4_556 ?
O51 N53 O51 116.4(6) . 4_556 ?

loop_
_geom_bond_atom_site_label_1
_geom_bond_atom_site_label_2
_geom_bond_distance
_geom_bond_site_symmetry_2
_geom_bond_publ_flag
Sm1 O51 2.501(4) . ?
Sm1 O51 2.501(4) 4_556 ?
Sm1 O41 2.524(4) 4_556 ?
Sm1 O41 2.524(4) . ?
Sm1 O42 2.528(5) 4_556 ?
Sm1 O42 2.528(5) . ?
Sm1 N8 2.594(4) 4_556 ?
Sm1 N8 2.595(4) . ?
Sm1 N2 2.617(4) 4_556 ?
Sm1 N2 2.617(4) . ?
Sm1 N53 2.923(6) . ?
Sm1 N43 2.951(5) 4_556 ?
N1 N2 1.350(6) . ?
C3 N2 1.319(6) . ?
C3 N4 1.348(6) . ?
N4 C5 1.307(7) . ?
C5 C6 1.423(9) . ?
C5 C51 1.509(7) . ?
C6 N1 1.333(7) . ?
C6 C61 1.506(8) . ?
C7 C3 1.471(7) . ?
N8 C7 1.363(6) . ?
N8 C9 1.346(6) . ?
C9 C10 1.398(6) . ?
C9 C9 1.485(9) 4_556 ?
C10 C11 1.389(8) . ?
C11 C12 1.363(8) . ?
C12 C7 1.396(7) . ?
C51 C52 1.496(11) . ?
C61 C62 1.411(11) . ?
O41 N43 1.257(7) . ?
N43 O44 1.216(7) . ?
N43 O42 1.259(6) . ?
O51 N53 1.250(5) . ?
N53 O52 1.231(8) . ?
N53 O51 1.250(5) 4_556 ?
